data_7705784
loop_
_publ_author_name
'Ekanayake, Danushka M.'
'Fischer, Anne A.'
'Elwood, Maya E.'
'Guzek, Alexandra M.'
'Lindeman, Sergey V.'
'Popescu, Codrina V.'
'Fiedler, Adam T.'

_publ_section_title
;
 Nonheme iron-thiolate complexes as structural models of sulfoxide
 synthase active sites.
;
_journal_issue 48
_journal_name_full 'Dalton transactions (Cambridge, England : 2003)'
_journal_page_first 17745
_journal_page_last 17757
_journal_paper_doi 10.1039/d0dt03403g
_journal_volume 49
_journal_year 2020
_chemical_formula_moiety 'C25 H28 Fe N5 S, C F3 O3 S'
_chemical_formula_sum 'C26 H28 F3 Fe N5 O3 S2'
_chemical_formula_weight 635.50
_space_group_crystal_system triclinic
_space_group_IT_number 2
_space_group_name_Hall '-P 1'
_space_group_name_H-M_alt 'P -1'
_atom_sites_solution_hydrogens mixed
_atom_sites_solution_primary iterative
_audit_creation_date 2018-03-28
_audit_creation_method
;
Olex2 1.2
(compiled 2017.08.10 svn.r3458 for OlexSys, GUI svn.r5381)
;
_audit_update_record
;
2020-09-30 deposited with the CCDC.	2020-11-13 downloaded from the CCDC.
;
_cell_angle_alpha 75.960(4)
_cell_angle_beta 80.757(4)
_cell_angle_gamma 78.901(3)
_cell_formula_units_Z 2
_cell_length_a 9.0531(4)
_cell_length_b 12.0362(5)
_cell_length_c 13.5471(6)
_cell_measurement_reflns_used 9137
_cell_measurement_temperature 100(1)
_cell_measurement_theta_max 70.3120
_cell_measurement_theta_min 4.4920
_cell_volume 1395.18(11)
_computing_cell_refinement 'CrysAlisPro 1.171.39.29c (Rigaku OD, 2017)'
_computing_data_collection 'CrysAlisPro 1.171.39.29c (Rigaku OD, 2017)'
_computing_data_reduction 'CrysAlisPro 1.171.39.29c (Rigaku OD, 2017)'
_computing_molecular_graphics 'Olex2 (Dolomanov et al., 2009)'
_computing_publication_material 'Olex2 (Dolomanov et al., 2009)'
_computing_structure_refinement 'ShelXL (Sheldrick, 2015)'
_computing_structure_solution 'olex2.solve (Bourhis et al., 2015)'
_diffrn_ambient_temperature 100(1)
_diffrn_detector 'CCD plate'
_diffrn_detector_area_resol_mean 10.3756
_diffrn_detector_type Atlas
_diffrn_measured_fraction_theta_full 0.999
_diffrn_measured_fraction_theta_max 0.985
_diffrn_measurement_details
;
List of Runs (angles in degrees, time in seconds):

  # Type    Start    End  Width  t~exp~   \w     \q     \k     \f   Frames
#--------------------------------------------------------------------------
  1  \w   -117.00 -18.00   1.00    3.00    --  -42.21 -37.00  30.00   99
  2  \w    -67.00  32.00   1.00    3.00    --  -42.21  37.00   0.00   99
  3  \w    -67.00  32.00   1.00    3.00    --  -42.21  37.00-150.00   99
  4  \w      4.00  85.00   1.00    3.00    --   42.21-102.00 -90.00   81
  5  \w    101.00 178.00   1.00   12.00    --  100.00 102.00  12.00   77
  6  \w     28.00 129.00   1.00   12.00    --  100.00 -61.00 -90.00  101
  7  \w     17.00 109.00   1.00   12.00    --  100.00 -94.00-120.00   92
  8  \w     27.00 121.00   1.00   12.00    --  100.00-125.00  30.00   94
  9  \w     94.00 173.00   1.00   12.00    --  100.00 125.00 -30.00   79
 10  \w     17.00 109.00   1.00   12.00    --  100.00 -94.00 150.00   92
 11  \w     28.00 129.00   1.00   12.00    --  100.00 -61.00  90.00  101
 12  \w     94.00 173.00   1.00   12.00    --  100.00 125.00-150.00   79
 13  \w     94.00 173.00   1.00   12.00    --  100.00 125.00 -60.00   79
 14  \w     24.00 128.00   1.00   12.00    --  100.00 -30.00 -30.00  104
 15  \w     47.00 178.00   1.00   12.00    --  100.00  15.00 -30.00  131
 16  \w     17.00 109.00   1.00   12.00    --  100.00 -94.00  60.00   92
 17  \w   -118.00 -10.00   1.00    3.00    --  -42.21 -77.00 -30.00  108
 18  \w   -115.00 -14.00   1.00    3.00    --  -42.21 -57.00-150.00  101
 19  \w   -118.00 -10.00   1.00    3.00    --  -42.21 -77.00  60.00  108
 20  \w   -118.00 -10.00   1.00    3.00    --  -42.21 -77.00 150.00  108
 21  \w      1.00  83.00   1.00    3.00    --   42.21 -99.00  60.00   82
 22  \w     72.00 176.00   1.00   12.00    --  100.00  30.00-150.00  104
 23  \w     67.00 176.00   1.00   12.00    --  100.00  77.00-150.00  109
 24  \w     72.00 176.00   1.00   12.00    --  100.00  30.00 120.00  104
 25  \w     71.00 172.00   1.00   12.00    --  100.00  61.00  60.00  101
 26  \w     71.00 172.00   1.00   12.00    --  100.00  61.00 -30.00  101
 27  \w     67.00 176.00   1.00   12.00    --  100.00  77.00 120.00  109
 28  \w     67.00 150.00   1.00   12.00    --  100.00  77.00 -90.00   83
 29  \w     71.00 172.00   1.00   12.00    --  100.00  61.00  30.00  101
;
_diffrn_measurement_device 'four-circle diffractometer'
_diffrn_measurement_device_type 'SuperNova, Dual, Cu at home/near, Atlas'
_diffrn_measurement_method '\w scans'
_diffrn_orient_matrix_type 'CrysAlisPro convention (1999,Acta A55,543-557)'
_diffrn_orient_matrix_UB_11 -0.0278365000
_diffrn_orient_matrix_UB_12 -0.0509866000
_diffrn_orient_matrix_UB_13 -0.0880258000
_diffrn_orient_matrix_UB_21 0.0138259000
_diffrn_orient_matrix_UB_22 -0.1218903000
_diffrn_orient_matrix_UB_23 0.0708134000
_diffrn_orient_matrix_UB_31 -0.1718813000
_diffrn_orient_matrix_UB_32 0.0202322000
_diffrn_orient_matrix_UB_33 0.0343112000
_diffrn_radiation_monochromator mirror
_diffrn_radiation_probe x-ray
_diffrn_radiation_type CuK\a
_diffrn_radiation_wavelength 1.54184
_diffrn_reflns_av_R_equivalents 0.0558
_diffrn_reflns_av_unetI/netI 0.0376
_diffrn_reflns_Laue_measured_fraction_full 0.999
_diffrn_reflns_Laue_measured_fraction_max 0.985
_diffrn_reflns_limit_h_max 10
_diffrn_reflns_limit_h_min -11
_diffrn_reflns_limit_k_max 14
_diffrn_reflns_limit_k_min -14
_diffrn_reflns_limit_l_max 16
_diffrn_reflns_limit_l_min -16
_diffrn_reflns_number 25108
_diffrn_reflns_point_group_measured_fraction_full 0.999
_diffrn_reflns_point_group_measured_fraction_max 0.985
_diffrn_reflns_theta_full 67.684
_diffrn_reflns_theta_max 70.704
_diffrn_reflns_theta_min 3.835
_diffrn_source 'micro-focus sealed X-ray tube'
_diffrn_source_type 'SuperNova (Cu) X-ray Source'
_exptl_absorpt_coefficient_mu 6.245
_exptl_absorpt_correction_T_max 1.000
_exptl_absorpt_correction_T_min 0.169
_exptl_absorpt_correction_type gaussian
_exptl_absorpt_process_details
;
CrysAlisPro 1.171.39.29c (Rigaku Oxford Diffraction, 2017)
Numerical absorption correction based on gaussian integration over
			a multifaceted crystal model
Empirical absorption correction using spherical harmonics,
 implemented in SCALE3 ABSPACK scaling algorithm.
;
_exptl_crystal_colour yellow
_exptl_crystal_colour_primary yellow
_exptl_crystal_density_diffrn 1.513
_exptl_crystal_description needle
_exptl_crystal_F_000 656
_exptl_crystal_size_max 0.638
_exptl_crystal_size_mid 0.099
_exptl_crystal_size_min 0.083
_refine_diff_density_max 0.758
_refine_diff_density_min -0.533
_refine_diff_density_rms 0.072
_refine_ls_extinction_method none
_refine_ls_goodness_of_fit_ref 1.045
_refine_ls_hydrogen_treatment mixed
_refine_ls_matrix_type full
_refine_ls_number_parameters 368
_refine_ls_number_reflns 5286
_refine_ls_number_restraints 0
_refine_ls_restrained_S_all 1.045
_refine_ls_R_factor_all 0.0507
_refine_ls_R_factor_gt 0.0443
_refine_ls_shift/su_max 0.001
_refine_ls_shift/su_mean 0.000
_refine_ls_structure_factor_coef Fsqd
_refine_ls_weighting_details 'w=1/[\s^2^(Fo^2^)+(0.0748P)^2^+0.4212P] where P=(Fo^2^+2Fc^2^)/3'
_refine_ls_weighting_scheme calc
_refine_ls_wR_factor_gt 0.1158
_refine_ls_wR_factor_ref 0.1220
_reflns_Friedel_coverage 0.000
_reflns_number_gt 4678
_reflns_number_total 5286
_reflns_threshold_expression 'I > 2\s(I)'
_cod_data_source_file d0dt03403g2.cif
_cod_data_source_block complex1OTf
_cod_depositor_comments 'Adding full bibliography for 7705784--7705787.cif.'
_cod_original_cell_volume 1395.18(10)
_cod_database_code 7705784
_shelx_shelxl_version_number 2018/1
_chemical_oxdiff_formula 'C26 H28 F3 Fe N5 O3 S2'
_shelx_space_group_comment
;
The symmetry employed for this shelxl refinement is uniquely defined
by the following loop, which should always be used as a source of
symmetry information in preference to the above space-group names.
They are only intended as comments.
;
_reflns_odcompleteness_completeness 99.98
_reflns_odcompleteness_iscentric 1
_reflns_odcompleteness_theta 66.97
_olex2_refinement_description
;
1. Fixed Uiso
 At 1.2 times of:
  All C(H) groups, All C(H,H) groups
 At 1.5 times of:
  All C(H,H,H) groups
2.a Secondary CH2 refined with riding coordinates:
 C1(H1A,H1B), C7(H7A,H7B), C13(H13A,H13B)
2.b Aromatic/amide H refined with riding coordinates:
 C3(H3), C4(H4A), C5(H5), C6(H6), C9(H9), C10(H10), C11(H11), C12(H12),
 C15(H15), C16(H16), C19(H19), C21(H21)
2.c Idealised Me refined as rotating group:
 C23(H23A,H23B,H23C), C24(H24A,H24B,H24C), C25(H25A,H25B,H25C)
;
_olex2_date_sample_submission 2018-03-27
_olex2_submission_special_instructions 'No special instructions were received'
_oxdiff_exptl_absorpt_empirical_details
;
Empirical correction (ABSPACK) includes:
- Absorption correction using spherical harmonics
- Frame scaling
;
_oxdiff_exptl_absorpt_empirical_full_max 1.788
_oxdiff_exptl_absorpt_empirical_full_min 0.701

loop_
_space_group_symop_operation_xyz
'x, y, z'
'-x, -y, -z'

loop_
_atom_site_label
_atom_site_type_symbol
_atom_site_fract_x
_atom_site_fract_y
_atom_site_fract_z
_atom_site_U_iso_or_equiv
_atom_site_adp_type
_atom_site_occupancy
_atom_site_site_symmetry_order
_atom_site_calc_flag
_atom_site_refinement_flags_posn
_atom_site_refinement_flags_adp
_atom_site_refinement_flags_occupancy
_atom_site_disorder_assembly
_atom_site_disorder_group
Fe1 Fe 0.58631(4) 0.18676(3) 0.74692(3) 0.02355(13) Uani 1 1 d . . . . .
S1 S 0.32046(7) 0.23268(6) 0.74825(5) 0.02839(16) Uani 1 1 d . . . . .
N1 N 0.8451(2) 0.14214(18) 0.75359(16) 0.0257(4) Uani 1 1 d . . . . .
N2 N 0.6424(3) 0.33382(18) 0.78566(16) 0.0277(5) Uani 1 1 d . . . . .
N3 N 0.6178(2) 0.02402(19) 0.85609(16) 0.0261(4) Uani 1 1 d . . . . .
N4 N 0.7514(3) 0.2139(2) 0.43023(18) 0.0337(5) Uani 1 1 d . . . . .
H4 H 0.739(4) 0.234(3) 0.365(3) 0.040(9) Uiso 1 1 d . . . . .
N5 N 0.6799(3) 0.18466(19) 0.59514(16) 0.0284(5) Uani 1 1 d . . . . .
C1 C 0.9031(3) 0.2521(2) 0.7366(2) 0.0313(6) Uani 1 1 d . . . . .
H1A H 0.923102 0.283462 0.663597 0.038 Uiso 1 1 calc R . . . .
H1B H 0.997800 0.238204 0.765856 0.038 Uiso 1 1 calc R . . . .
C2 C 0.7900(3) 0.3386(2) 0.7851(2) 0.0289(5) Uani 1 1 d . . . . .
C3 C 0.8359(3) 0.4217(2) 0.8227(2) 0.0326(6) Uani 1 1 d . . . . .
H3 H 0.938430 0.421923 0.823397 0.039 Uiso 1 1 calc R . . . .
C4 C 0.7273(4) 0.5046(2) 0.8592(2) 0.0353(6) Uani 1 1 d . . . . .
H4A H 0.755885 0.561269 0.884913 0.042 Uiso 1 1 calc R . . . .
C5 C 0.5767(3) 0.5024(2) 0.8572(2) 0.0348(6) Uani 1 1 d . . . . .
H5 H 0.501926 0.558082 0.880390 0.042 Uiso 1 1 calc R . . . .
C6 C 0.5381(3) 0.4156(2) 0.8198(2) 0.0301(6) Uani 1 1 d . . . . .
H6 H 0.436200 0.414024 0.818350 0.036 Uiso 1 1 calc R . . . .
C7 C 0.8676(3) 0.0705(2) 0.8568(2) 0.0297(6) Uani 1 1 d . . . . .
H7A H 0.854688 0.120302 0.905163 0.036 Uiso 1 1 calc R . . . .
H7B H 0.969930 0.027566 0.856014 0.036 Uiso 1 1 calc R . . . .
C8 C 0.7552(3) -0.0132(2) 0.89047(19) 0.0272(5) Uani 1 1 d . . . . .
C9 C 0.7893(3) -0.1193(2) 0.9562(2) 0.0315(6) Uani 1 1 d . . . . .
H9 H 0.884360 -0.142465 0.978977 0.038 Uiso 1 1 calc R . . . .
C10 C 0.6797(3) -0.1912(2) 0.9879(2) 0.0330(6) Uani 1 1 d . . . . .
H10 H 0.700724 -0.263381 1.031640 0.040 Uiso 1 1 calc R . . . .
C11 C 0.5388(3) -0.1539(2) 0.9535(2) 0.0316(6) Uani 1 1 d . . . . .
H11 H 0.463696 -0.200579 0.973650 0.038 Uiso 1 1 calc R . . . .
C12 C 0.5116(3) -0.0464(2) 0.8888(2) 0.0296(6) Uani 1 1 d . . . . .
H12 H 0.416267 -0.021202 0.866595 0.036 Uiso 1 1 calc R . . . .
C13 C 0.9112(3) 0.0798(2) 0.6710(2) 0.0309(6) Uani 1 1 d . . . . .
H13A H 0.897068 -0.000841 0.692348 0.037 Uiso 1 1 calc R . . . .
H13B H 1.019029 0.082389 0.655235 0.037 Uiso 1 1 calc R . . . .
C14 C 0.8321(3) 0.1382(2) 0.5790(2) 0.0283(5) Uani 1 1 d . . . . .
C15 C 0.8770(3) 0.1561(2) 0.4769(2) 0.0328(6) Uani 1 1 d . . . . .
H15 H 0.973273 0.133779 0.444802 0.039 Uiso 1 1 calc R . . . .
C16 C 0.6358(3) 0.2297(2) 0.5030(2) 0.0311(6) Uani 1 1 d . . . . .
H16 H 0.538399 0.266963 0.490853 0.037 Uiso 1 1 calc R . . . .
C17 C 0.2937(3) 0.2312(2) 0.6209(2) 0.0275(5) Uani 1 1 d . . . . .
C18 C 0.2490(3) 0.3353(2) 0.5508(2) 0.0325(6) Uani 1 1 d . . . . .
C19 C 0.2360(3) 0.3315(2) 0.4506(2) 0.0344(6) Uani 1 1 d . . . . .
H19 H 0.206641 0.400487 0.404577 0.041 Uiso 1 1 calc R . . . .
C20 C 0.2654(3) 0.2279(2) 0.4170(2) 0.0320(6) Uani 1 1 d . . . . .
C21 C 0.3040(3) 0.1261(2) 0.4882(2) 0.0314(6) Uani 1 1 d . . . . .
H21 H 0.320781 0.055882 0.467803 0.038 Uiso 1 1 calc R . . . .
C22 C 0.3186(3) 0.1253(2) 0.5889(2) 0.0282(5) Uani 1 1 d . . . . .
C23 C 0.2181(4) 0.4507(3) 0.5819(3) 0.0470(8) Uani 1 1 d . . . . .
H23A H 0.143601 0.447653 0.641169 0.070 Uiso 1 1 calc GR . . . .
H23B H 0.180826 0.510633 0.526572 0.070 Uiso 1 1 calc GR . . . .
H23C H 0.310148 0.467063 0.597792 0.070 Uiso 1 1 calc GR . . . .
C24 C 0.2593(4) 0.2255(3) 0.3070(2) 0.0396(7) Uani 1 1 d . . . . .
H24A H 0.346352 0.253432 0.265121 0.059 Uiso 1 1 calc GR . . . .
H24B H 0.168731 0.274177 0.283905 0.059 Uiso 1 1 calc GR . . . .
H24C H 0.258878 0.147408 0.301857 0.059 Uiso 1 1 calc GR . . . .
C25 C 0.3642(4) 0.0119(2) 0.6606(2) 0.0343(6) Uani 1 1 d . . . . .
H25A H 0.373073 -0.050251 0.625929 0.051 Uiso 1 1 calc GR . . . .
H25B H 0.288848 0.001735 0.719135 0.051 Uiso 1 1 calc GR . . . .
H25C H 0.460047 0.011590 0.682500 0.051 Uiso 1 1 calc GR . . . .
S2 S 0.81358(7) 0.24172(5) 0.15792(5) 0.02805(16) Uani 1 1 d . . . . .
F1 F 0.9149(2) 0.40722(16) 0.20686(15) 0.0502(5) Uani 1 1 d . . . . .
F2 F 1.0148(2) 0.37333(15) 0.05953(15) 0.0458(4) Uani 1 1 d . . . . .
F3 F 0.7882(2) 0.46596(14) 0.07817(14) 0.0419(4) Uani 1 1 d . . . . .
O1 O 0.8017(3) 0.21744(19) 0.06170(17) 0.0438(5) Uani 1 1 d . . . . .
O2 O 0.6724(2) 0.27032(16) 0.22001(15) 0.0345(4) Uani 1 1 d . . . . .
O3 O 0.9281(2) 0.16537(17) 0.21511(16) 0.0383(5) Uani 1 1 d . . . . .
C26 C 0.8866(3) 0.3793(2) 0.1224(2) 0.0325(6) Uani 1 1 d . . . . .

loop_
_atom_site_aniso_label
_atom_site_aniso_U_11
_atom_site_aniso_U_22
_atom_site_aniso_U_33
_atom_site_aniso_U_23
_atom_site_aniso_U_13
_atom_site_aniso_U_12
Fe1 0.0180(2) 0.0258(2) 0.0281(2) -0.00612(15) -0.00153(15) -0.00729(15)
S1 0.0194(3) 0.0374(3) 0.0303(3) -0.0102(2) -0.0023(2) -0.0063(3)
N1 0.0178(11) 0.0281(10) 0.0327(11) -0.0073(9) -0.0034(8) -0.0064(8)
N2 0.0256(12) 0.0274(10) 0.0311(11) -0.0046(8) -0.0040(9) -0.0087(9)
N3 0.0225(11) 0.0313(11) 0.0262(10) -0.0074(8) -0.0016(8) -0.0079(9)
N4 0.0366(14) 0.0405(13) 0.0267(11) -0.0059(9) -0.0012(10) -0.0170(11)
N5 0.0250(12) 0.0322(11) 0.0285(11) -0.0054(9) -0.0002(9) -0.0097(9)
C1 0.0233(14) 0.0325(13) 0.0402(14) -0.0065(11) -0.0035(11) -0.0119(11)
C2 0.0257(14) 0.0287(12) 0.0333(13) -0.0017(10) -0.0058(10) -0.0115(10)
C3 0.0314(15) 0.0297(13) 0.0385(14) -0.0026(11) -0.0089(12) -0.0114(11)
C4 0.0397(17) 0.0264(12) 0.0442(15) -0.0056(11) -0.0137(13) -0.0117(12)
C5 0.0330(16) 0.0274(13) 0.0453(16) -0.0097(11) -0.0067(12) -0.0042(11)
C6 0.0237(14) 0.0297(13) 0.0379(14) -0.0067(11) -0.0049(11) -0.0066(11)
C7 0.0242(14) 0.0318(13) 0.0344(13) -0.0072(10) -0.0068(11) -0.0053(11)
C8 0.0241(14) 0.0305(12) 0.0280(12) -0.0095(10) -0.0012(10) -0.0044(10)
C9 0.0291(15) 0.0338(13) 0.0310(13) -0.0084(10) -0.0027(11) -0.0029(11)
C10 0.0359(16) 0.0324(13) 0.0286(13) -0.0057(10) 0.0008(11) -0.0059(12)
C11 0.0316(15) 0.0358(14) 0.0280(13) -0.0059(11) 0.0023(11) -0.0129(12)
C12 0.0274(14) 0.0352(13) 0.0281(12) -0.0083(10) -0.0009(10) -0.0098(11)
C13 0.0238(14) 0.0297(13) 0.0395(14) -0.0089(11) -0.0016(11) -0.0055(11)
C14 0.0210(13) 0.0292(12) 0.0359(14) -0.0094(10) 0.0008(10) -0.0072(10)
C15 0.0257(14) 0.0344(14) 0.0398(15) -0.0115(11) 0.0034(11) -0.0105(11)
C16 0.0277(15) 0.0353(14) 0.0319(13) -0.0057(11) -0.0013(11) -0.0130(11)
C17 0.0182(13) 0.0361(13) 0.0304(13) -0.0074(10) -0.0028(10) -0.0095(10)
C18 0.0253(14) 0.0342(14) 0.0364(14) -0.0053(11) -0.0031(11) -0.0043(11)
C19 0.0290(15) 0.0344(14) 0.0366(14) 0.0015(11) -0.0055(11) -0.0080(11)
C20 0.0254(14) 0.0395(14) 0.0329(13) -0.0034(11) -0.0041(11) -0.0146(12)
C21 0.0288(15) 0.0328(13) 0.0360(14) -0.0075(11) -0.0023(11) -0.0148(11)
C22 0.0204(13) 0.0334(13) 0.0326(13) -0.0046(10) -0.0008(10) -0.0141(10)
C23 0.059(2) 0.0338(15) 0.0463(17) -0.0080(13) -0.0113(16) -0.0010(14)
C24 0.0407(18) 0.0470(16) 0.0324(14) -0.0028(12) -0.0080(12) -0.0151(14)
C25 0.0407(17) 0.0318(13) 0.0321(13) -0.0036(11) -0.0051(12) -0.0133(12)
S2 0.0266(3) 0.0249(3) 0.0323(3) -0.0039(2) 0.0007(2) -0.0097(2)
F1 0.0598(13) 0.0434(10) 0.0573(11) -0.0160(8) -0.0129(9) -0.0209(9)
F2 0.0294(9) 0.0364(9) 0.0645(11) -0.0025(8) 0.0120(8) -0.0131(7)
F3 0.0339(10) 0.0295(8) 0.0525(10) 0.0048(7) 0.0004(8) -0.0032(7)
O1 0.0439(13) 0.0498(12) 0.0439(12) -0.0140(10) -0.0009(10) -0.0218(10)
O2 0.0261(10) 0.0313(9) 0.0399(10) 0.0003(8) 0.0024(8) -0.0051(8)
O3 0.0292(11) 0.0316(10) 0.0462(11) 0.0009(8) -0.0009(9) -0.0008(8)
C26 0.0287(15) 0.0290(13) 0.0389(14) -0.0048(11) 0.0000(11) -0.0090(11)

loop_
_atom_type_symbol
_atom_type_description
_atom_type_scat_dispersion_real
_atom_type_scat_dispersion_imag
_atom_type_scat_source
C C 0.0181 0.0091 'International Tables Vol C Tables 4.2.6.8 and 6.1.1.4'
H H 0.0000 0.0000 'International Tables Vol C Tables 4.2.6.8 and 6.1.1.4'
N N 0.0311 0.0180 'International Tables Vol C Tables 4.2.6.8 and 6.1.1.4'
O O 0.0492 0.0322 'International Tables Vol C Tables 4.2.6.8 and 6.1.1.4'
F F 0.0727 0.0534 'International Tables Vol C Tables 4.2.6.8 and 6.1.1.4'
S S 0.3331 0.5567 'International Tables Vol C Tables 4.2.6.8 and 6.1.1.4'
Fe Fe -1.1336 3.1974 'International Tables Vol C Tables 4.2.6.8 and 6.1.1.4'

loop_
_exptl_crystal_face_index_h
_exptl_crystal_face_index_k
_exptl_crystal_face_index_l
_exptl_crystal_face_perp_dist
0 -5 -8 0.0417
0 5 8 0.0417
-6 -2 -2 0.3144
6 2 2 0.3144
0 -2 8 0.0447
0 2 -8 0.0447
0 -8 0 0.0540
0 8 0 0.0540
0 5 -5 0.0456
0 -5 5 0.0456

loop_
_geom_angle_atom_site_label_1
_geom_angle_atom_site_label_2
_geom_angle_atom_site_label_3
_geom_angle
_geom_angle_site_symmetry_1
_geom_angle_site_symmetry_3
_geom_angle_publ_flag
N1 Fe1 S1 177.33(6) . . ?
N2 Fe1 S1 102.88(6) . . ?
N2 Fe1 N1 75.83(8) . . ?
N2 Fe1 N3 117.40(8) . . ?
N3 Fe1 S1 103.51(6) . . ?
N3 Fe1 N1 75.24(8) . . ?
N5 Fe1 S1 107.21(7) . . ?
N5 Fe1 N1 75.45(8) . . ?
N5 Fe1 N2 108.10(8) . . ?
N5 Fe1 N3 116.26(8) . . ?
C17 S1 Fe1 103.16(9) . . ?
C1 N1 Fe1 107.49(16) . . ?
C1 N1 C7 111.2(2) . . ?
C1 N1 C13 111.0(2) . . ?
C7 N1 Fe1 106.77(15) . . ?
C7 N1 C13 112.8(2) . . ?
C13 N1 Fe1 107.34(15) . . ?
C2 N2 Fe1 118.09(18) . . ?
C6 N2 Fe1 123.13(18) . . ?
C6 N2 C2 118.5(2) . . ?
C8 N3 Fe1 117.89(17) . . ?
C8 N3 C12 117.9(2) . . ?
C12 N3 Fe1 124.14(18) . . ?
C16 N4 C15 108.4(2) . . ?
C14 N5 Fe1 117.11(17) . . ?
C16 N5 Fe1 136.1(2) . . ?
C16 N5 C14 106.3(2) . . ?
N1 C1 C2 110.6(2) . . ?
N2 C2 C1 116.6(2) . . ?
N2 C2 C3 122.0(3) . . ?
C3 C2 C1 121.4(3) . . ?
C2 C3 C4 119.0(3) . . ?
C5 C4 C3 119.3(3) . . ?
C4 C5 C6 118.7(3) . . ?
N2 C6 C5 122.4(3) . . ?
N1 C7 C8 110.4(2) . . ?
N3 C8 C7 116.2(2) . . ?
N3 C8 C9 122.2(3) . . ?
C9 C8 C7 121.5(2) . . ?
C8 C9 C10 119.1(3) . . ?
C11 C10 C9 119.1(3) . . ?
C12 C11 C10 118.9(3) . . ?
N3 C12 C11 122.8(3) . . ?
N1 C13 C14 107.6(2) . . ?
N5 C14 C13 117.7(2) . . ?
C15 C14 N5 108.9(2) . . ?
C15 C14 C13 133.3(3) . . ?
C14 C15 N4 106.0(2) . . ?
N5 C16 N4 110.3(3) . . ?
C18 C17 S1 120.8(2) . . ?
C18 C17 C22 119.1(2) . . ?
C22 C17 S1 120.1(2) . . ?
C17 C18 C23 121.1(3) . . ?
C19 C18 C17 119.3(3) . . ?
C19 C18 C23 119.6(3) . . ?
C18 C19 C20 122.2(3) . . ?
C19 C20 C24 121.7(3) . . ?
C21 C20 C19 117.6(3) . . ?
C21 C20 C24 120.7(3) . . ?
C20 C21 C22 122.4(3) . . ?
C17 C22 C25 121.4(2) . . ?
C21 C22 C17 119.4(2) . . ?
C21 C22 C25 119.1(2) . . ?
O1 S2 O2 116.19(13) . . ?
O1 S2 O3 115.62(14) . . ?
O1 S2 C26 103.73(13) . . ?
O2 S2 C26 102.19(12) . . ?
O3 S2 O2 113.78(12) . . ?
O3 S2 C26 102.63(13) . . ?
F1 C26 S2 109.59(19) . . ?
F2 C26 S2 111.93(19) . . ?
F2 C26 F1 107.7(2) . . ?
F3 C26 S2 112.3(2) . . ?
F3 C26 F1 106.9(2) . . ?
F3 C26 F2 108.2(2) . . ?

loop_
_geom_bond_atom_site_label_1
_geom_bond_atom_site_label_2
_geom_bond_distance
_geom_bond_site_symmetry_2
_geom_bond_publ_flag
Fe1 S1 2.3616(7) . ?
Fe1 N1 2.312(2) . ?
Fe1 N2 2.133(2) . ?
Fe1 N3 2.150(2) . ?
Fe1 N5 2.098(2) . ?
S1 C17 1.784(3) . ?
N1 C1 1.471(3) . ?
N1 C7 1.476(3) . ?
N1 C13 1.481(3) . ?
N2 C2 1.348(4) . ?
N2 C6 1.340(4) . ?
N3 C8 1.355(3) . ?
N3 C12 1.355(3) . ?
N4 C15 1.375(4) . ?
N4 C16 1.337(4) . ?
N5 C14 1.388(4) . ?
N5 C16 1.326(4) . ?
C1 C2 1.506(4) . ?
C2 C3 1.381(4) . ?
C3 C4 1.384(4) . ?
C4 C5 1.374(4) . ?
C5 C6 1.387(4) . ?
C7 C8 1.510(4) . ?
C8 C9 1.380(4) . ?
C9 C10 1.389(4) . ?
C10 C11 1.384(4) . ?
C11 C12 1.378(4) . ?
C13 C14 1.492(4) . ?
C14 C15 1.355(4) . ?
C17 C18 1.409(4) . ?
C17 C22 1.410(4) . ?
C18 C19 1.393(4) . ?
C18 C23 1.511(4) . ?
C19 C20 1.394(4) . ?
C20 C21 1.387(4) . ?
C20 C24 1.508(4) . ?
C21 C22 1.389(4) . ?
C22 C25 1.498(4) . ?
S2 O1 1.428(2) . ?
S2 O2 1.444(2) . ?
S2 O3 1.437(2) . ?
S2 C26 1.828(3) . ?
F1 C26 1.342(3) . ?
F2 C26 1.326(3) . ?
F3 C26 1.324(3) . ?

loop_
_geom_hbond_atom_site_label_D
_geom_hbond_atom_site_label_H
_geom_hbond_atom_site_label_A
_geom_hbond_distance_DH
_geom_hbond_distance_HA
_geom_hbond_distance_DA
_geom_hbond_angle_DHA
_geom_hbond_site_symmetry_A
_geom_hbond_publ_flag
N4 H4 O2 0.87(4) 2.07(4) 2.935(3) 170(3) . yes

loop_
_exptl_oxdiff_crystal_face_indexfrac_h
_exptl_oxdiff_crystal_face_indexfrac_k
_exptl_oxdiff_crystal_face_indexfrac_l
_exptl_oxdiff_crystal_face_x
_exptl_oxdiff_crystal_face_y
_exptl_oxdiff_crystal_face_z
-0.0000 -5.0000 -8.0000 0.9591 0.0429 -0.3757
0.0000 5.0000 8.0000 -0.9591 -0.0429 0.3757
-6.0000 -2.0000 -2.0000 0.4450 0.0192 0.9222
6.0000 2.0000 2.0000 -0.4450 -0.0192 -0.9222
0.0000 -2.0000 8.0000 -0.6022 0.8103 0.2340
-0.0000 2.0000 -8.0000 0.6022 -0.8103 -0.2340
-0.0000 -8.0000 -0.0000 0.4079 0.9751 -0.1619
0.0000 8.0000 0.0000 -0.4079 -0.9751 0.1619
0.0000 5.0000 -5.0000 0.1852 -0.9635 -0.0704
-0.0000 -5.0000 5.0000 -0.1852 0.9635 0.0704
